data_4032196
loop_
_publ_author_name
'Guchhait, Sandip'
'Chatterjee, Shamba'
'Ampapathi, Ravi Sankar'
'Goswami, Rajib Kumar'

_publ_section_title
;
 Total Synthesis of Reported Structure of Baulamycin A and Its Congeners.
;
_journal_issue 5
_journal_name_full 'The Journal of organic chemistry'
_journal_page_first 2414
_journal_page_last 2435
_journal_paper_doi 10.1021/acs.joc.6b02838
_journal_volume 82
_journal_year 2017
_chemical_formula_sum 'C24 H28 Br2 O4'
_chemical_formula_weight 540.28
_chemical_name_systematic
; 
 ? 
;
_space_group_IT_number 2
_symmetry_cell_setting triclinic
_symmetry_space_group_name_Hall '-P 1'
_symmetry_space_group_name_H-M 'P -1'
_atom_sites_solution_hydrogens geom
_atom_sites_solution_primary direct
_atom_sites_solution_secondary difmap
_audit_creation_method SHELXL-97
_cell_angle_alpha 75.326(9)
_cell_angle_beta 86.373(6)
_cell_angle_gamma 76.860(6)
_cell_formula_units_Z 2
_cell_length_a 6.3339(12)
_cell_length_b 12.980(3)
_cell_length_c 15.571(3)
_cell_measurement_reflns_used 1533
_cell_measurement_temperature 293(2)
_cell_measurement_theta_max 18.31
_cell_measurement_theta_min 2.80
_cell_volume 1206.0(4)
_computing_cell_refinement 'Bruker SAINT'
_computing_data_collection 'Bruker APEX2'
_computing_data_reduction 'Bruker SAINT'
_computing_molecular_graphics 'Bruker SHELXTL'
_computing_publication_material 'Bruker SHELXTL'
_computing_structure_refinement 'SHELXL-97 (Sheldrick, 2008)'
_computing_structure_solution 'SHELXS-97 (Sheldrick, 2008)'
_diffrn_ambient_temperature 293(2)
_diffrn_measured_fraction_theta_full 0.984
_diffrn_measured_fraction_theta_max 0.984
_diffrn_measurement_device_type 'Bruker APEX-II CCD'
_diffrn_measurement_method '\f and \w scans'
_diffrn_radiation_monochromator graphite
_diffrn_radiation_source 'fine-focus sealed tube'
_diffrn_radiation_type MoK\a
_diffrn_radiation_wavelength 0.71073
_diffrn_reflns_av_R_equivalents 0.0985
_diffrn_reflns_av_sigmaI/netI 0.1219
_diffrn_reflns_limit_h_max 7
_diffrn_reflns_limit_h_min -7
_diffrn_reflns_limit_k_max 16
_diffrn_reflns_limit_k_min -16
_diffrn_reflns_limit_l_max 19
_diffrn_reflns_limit_l_min -19
_diffrn_reflns_number 15994
_diffrn_reflns_theta_full 26.47
_diffrn_reflns_theta_max 26.47
_diffrn_reflns_theta_min 1.35
_exptl_absorpt_coefficient_mu 3.387
_exptl_absorpt_correction_T_max .712
_exptl_absorpt_correction_T_min .629
_exptl_absorpt_correction_type multi-scan
_exptl_absorpt_process_details SADABS
_exptl_crystal_colour colourless
_exptl_crystal_density_diffrn 1.488
_exptl_crystal_density_method 'not measured'
_exptl_crystal_description rectangular
_exptl_crystal_F_000 548
_exptl_crystal_size_max .14
_exptl_crystal_size_mid .12
_exptl_crystal_size_min .10
_refine_diff_density_max 0.315
_refine_diff_density_min -0.392
_refine_diff_density_rms 0.067
_refine_ls_extinction_method none
_refine_ls_goodness_of_fit_ref 0.974
_refine_ls_hydrogen_treatment constr
_refine_ls_matrix_type full
_refine_ls_number_parameters 274
_refine_ls_number_reflns 4907
_refine_ls_number_restraints 0
_refine_ls_restrained_S_all 0.974
_refine_ls_R_factor_all 0.1889
_refine_ls_R_factor_gt 0.0584
_refine_ls_shift/su_max 0.001
_refine_ls_shift/su_mean 0.000
_refine_ls_structure_factor_coef Fsqd
_refine_ls_weighting_details 'calc w=1/[\s^2^(Fo^2^)+(0.0561P)^2^+0.4529P] where P=(Fo^2^+2Fc^2^)/3'
_refine_ls_weighting_scheme calc
_refine_ls_wR_factor_gt 0.1180
_refine_ls_wR_factor_ref 0.1574
_reflns_number_gt 1907
_reflns_number_total 4907
_reflns_threshold_expression >2sigma(I)
_cod_data_source_file jo6b02838_si_002.cif
_cod_data_source_block test8
_cod_depositor_comments
;
The following automatic conversions were performed:

'_symmetry_cell_setting' value 'Triclinic' changed to 'triclinic'
according to
/home/data/users/saulius/crontab/automatic-downloads/rss-feeds/ACS/lib/dictionaries/cif_core.dic
dictionary named 'cif_core.dic' version 2.4.2 from 2011-04-26.

Automatic conversion script
Id: cif_fix_values 4973 2017-02-22 13:04:09Z antanas 

 Adding full bibliography for 4032196.cif.
;
_cod_original_cell_volume 1205.9(4)
_cod_original_sg_symbol_H-M 'P-1   '
_cod_database_code 4032196

loop_
_symmetry_equiv_pos_as_xyz
'x, y, z'
'-x, -y, -z'

loop_
_atom_site_label
_atom_site_type_symbol
_atom_site_fract_x
_atom_site_fract_y
_atom_site_fract_z
_atom_site_U_iso_or_equiv
_atom_site_adp_type
_atom_site_occupancy
_atom_site_symmetry_multiplicity
_atom_site_calc_flag
_atom_site_refinement_flags
Br1 Br -0.72957(13) 1.40184(6) -0.06444(7) 0.1087(4) Uani 1 1 d .
Br2 Br 0.16720(14) -0.29421(6) 0.74536(5) 0.0923(3) Uani 1 1 d .
C4 C 0.4334(10) 0.0158(5) 0.6224(4) 0.0537(16) Uani 1 1 d .
C1 C 0.2769(12) -0.1675(5) 0.6972(4) 0.0662(18) Uani 1 1 d .
C6 C 0.1639(11) -0.0878(5) 0.6284(5) 0.077(2) Uani 1 1 d .
H6 H 0.0361 -0.0960 0.6074 0.092 Uiso 1 1 calc R
C3 C 0.5401(10) -0.0634(5) 0.6920(4) 0.0654(18) Uani 1 1 d .
H3 H 0.6669 -0.0546 0.7134 0.078 Uiso 1 1 calc R
C5 C 0.2448(11) 0.0032(5) 0.5924(4) 0.0705(19) Uani 1 1 d .
H5 H 0.1702 0.0574 0.5466 0.085 Uiso 1 1 calc R
C2 C 0.4627(11) -0.1546(5) 0.7298(4) 0.0699(19) Uani 1 1 d .
H2 H 0.5350 -0.2073 0.7771 0.084 Uiso 1 1 calc R
C7 C 0.5254(11) 0.1128(5) 0.5837(4) 0.0604(17) Uani 1 1 d .
O2 O 0.3943(7) 0.1852(3) 0.5206(3) 0.0695(12) Uani 1 1 d .
O1 O 0.6910(8) 0.1290(4) 0.6049(3) 0.0847(15) Uani 1 1 d .
C10 C 0.3251(10) 0.4677(5) 0.3780(4) 0.0597(17) Uani 1 1 d .
H10A H 0.3142 0.5058 0.4248 0.072 Uiso 1 1 calc R
H10B H 0.4744 0.4570 0.3573 0.072 Uiso 1 1 calc R
C14 C 0.0406(10) 0.7433(5) 0.2186(4) 0.0606(17) Uani 1 1 d .
H14 H 0.0318 0.7211 0.1635 0.073 Uiso 1 1 calc R
C11 C 0.1809(10) 0.5410(4) 0.3012(4) 0.0600(17) Uani 1 1 d .
H11 H 0.0298 0.5432 0.3203 0.072 Uiso 1 1 calc R
C9 C 0.2740(10) 0.3546(4) 0.4184(4) 0.0586(17) Uani 1 1 d .
H9 H 0.2785 0.3175 0.3706 0.070 Uiso 1 1 calc R
C13 C 0.2129(10) 0.6563(5) 0.2783(4) 0.0633(18) Uani 1 1 d .
H13A H 0.3528 0.6568 0.2493 0.076 Uiso 1 1 calc R
H13B H 0.2187 0.6778 0.3333 0.076 Uiso 1 1 calc R
C8 C 0.4502(10) 0.2886(5) 0.4844(4) 0.0658(18) Uani 1 1 d .
H8A H 0.5904 0.2789 0.4550 0.079 Uiso 1 1 calc R
H8B H 0.4564 0.3252 0.5310 0.079 Uiso 1 1 calc R
C15 C -0.1798(11) 0.7556(6) 0.2616(5) 0.094(2) Uani 1 1 d .
H15A H -0.1709 0.7700 0.3187 0.141 Uiso 1 1 calc R
H15B H -0.2303 0.6895 0.2689 0.141 Uiso 1 1 calc R
H15C H -0.2790 0.8152 0.2248 0.141 Uiso 1 1 calc R
C25 C 0.2174(12) 0.4922(5) 0.2199(4) 0.085(2) Uani 1 1 d .
H25A H 0.1202 0.5370 0.1735 0.127 Uiso 1 1 calc R
H25B H 0.1906 0.4198 0.2360 0.127 Uiso 1 1 calc R
H25C H 0.3644 0.4892 0.1995 0.127 Uiso 1 1 calc R
C17 C 0.0048(12) 1.0306(5) 0.1198(4) 0.0654(18) Uani 1 1 d .
C18 C -0.1743(10) 1.1167(4) 0.0711(4) 0.0525(15) Uani 1 1 d .
C19 C -0.1538(11) 1.2234(5) 0.0496(4) 0.0631(17) Uani 1 1 d .
H19 H -0.0255 1.2384 0.0639 0.076 Uiso 1 1 calc R
C23 C -0.3650(11) 1.0956(5) 0.0485(4) 0.0652(18) Uani 1 1 d .
H23 H -0.3831 1.0241 0.0618 0.078 Uiso 1 1 calc R
C21 C -0.5012(11) 1.2862(5) -0.0120(4) 0.0660(18) Uani 1 1 d .
C16 C 0.1190(10) 0.8463(5) 0.1964(5) 0.0730(19) Uani 1 1 d .
H16A H 0.1398 0.8670 0.2504 0.088 Uiso 1 1 calc R
H16B H 0.2569 0.8363 0.1654 0.088 Uiso 1 1 calc R
C22 C -0.5286(11) 1.1797(5) 0.0065(5) 0.077(2) Uani 1 1 d .
H22 H -0.6560 1.1651 -0.0094 0.093 Uiso 1 1 calc R
C20 C -0.3120(11) 1.3080(5) 0.0083(4) 0.0691(18) Uani 1 1 d .
H20 H -0.2919 1.3792 -0.0057 0.083 Uiso 1 1 calc R
O11 O -0.0423(6) 0.9326(3) 0.1399(3) 0.0671(12) Uani 1 1 d .
O12 O 0.1658(8) 1.0499(4) 0.1415(3) 0.0958(17) Uani 1 1 d .
C24 C 0.0514(10) 0.3617(5) 0.4617(4) 0.075(2) Uani 1 1 d .
H24A H 0.0291 0.2895 0.4873 0.113 Uiso 1 1 calc R
H24B H -0.0576 0.3999 0.4178 0.113 Uiso 1 1 calc R
H24C H 0.0419 0.4003 0.5074 0.113 Uiso 1 1 calc R

loop_
_atom_site_aniso_label
_atom_site_aniso_U_11
_atom_site_aniso_U_22
_atom_site_aniso_U_33
_atom_site_aniso_U_23
_atom_site_aniso_U_13
_atom_site_aniso_U_12
Br1 0.0886(6) 0.0592(5) 0.1607(9) 0.0078(5) -0.0357(5) -0.0099(4)
Br2 0.1177(7) 0.0741(5) 0.0876(6) -0.0100(4) -0.0002(5) -0.0375(5)
C4 0.057(4) 0.046(4) 0.050(4) -0.006(3) -0.003(3) -0.001(3)
C1 0.085(5) 0.047(4) 0.062(4) -0.011(3) 0.007(4) -0.009(4)
C6 0.068(5) 0.072(5) 0.087(5) -0.008(4) -0.010(4) -0.020(4)
C3 0.071(5) 0.059(4) 0.059(4) -0.008(4) -0.015(4) -0.004(4)
C5 0.069(5) 0.061(4) 0.073(5) 0.002(4) -0.018(4) -0.012(4)
C2 0.075(5) 0.063(4) 0.060(5) -0.001(3) -0.021(4) -0.002(4)
C7 0.060(4) 0.060(4) 0.051(4) -0.007(3) -0.010(4) 0.003(4)
O2 0.074(3) 0.052(3) 0.069(3) 0.008(2) -0.022(2) -0.005(2)
O1 0.081(3) 0.073(3) 0.088(4) 0.011(2) -0.037(3) -0.018(3)
C10 0.056(4) 0.053(4) 0.064(4) -0.008(3) -0.006(3) -0.007(3)
C14 0.069(5) 0.051(4) 0.055(4) 0.004(3) -0.006(3) -0.016(3)
C11 0.056(4) 0.049(4) 0.068(5) 0.004(3) -0.010(3) -0.016(3)
C9 0.067(4) 0.046(4) 0.052(4) 0.000(3) -0.006(3) -0.004(3)
C13 0.059(4) 0.054(4) 0.075(5) -0.005(3) -0.009(3) -0.018(3)
C8 0.067(4) 0.048(4) 0.073(5) 0.004(3) -0.013(4) -0.012(3)
C15 0.068(5) 0.079(5) 0.109(6) 0.009(4) 0.013(4) -0.002(4)
C25 0.104(6) 0.069(5) 0.074(5) 0.006(4) -0.026(4) -0.024(4)
C17 0.084(5) 0.048(4) 0.063(5) -0.003(3) 0.001(4) -0.025(4)
C18 0.064(4) 0.045(4) 0.048(4) -0.005(3) 0.002(3) -0.019(3)
C19 0.075(5) 0.054(4) 0.060(4) 0.000(3) -0.005(3) -0.026(4)
C23 0.076(5) 0.044(4) 0.077(5) -0.006(3) -0.008(4) -0.024(4)
C21 0.072(5) 0.043(4) 0.078(5) -0.003(3) -0.006(4) -0.013(3)
C16 0.069(4) 0.052(4) 0.092(5) 0.001(4) -0.013(4) -0.018(3)
C22 0.062(4) 0.063(4) 0.102(6) -0.004(4) -0.011(4) -0.016(4)
C20 0.074(5) 0.054(4) 0.081(5) -0.007(4) -0.006(4) -0.025(4)
O11 0.070(3) 0.049(3) 0.073(3) 0.008(2) -0.017(2) -0.014(2)
O12 0.089(4) 0.078(3) 0.114(4) 0.020(3) -0.038(3) -0.043(3)
C24 0.057(4) 0.067(4) 0.090(5) 0.001(4) 0.006(4) -0.012(3)

loop_
_atom_type_symbol
_atom_type_description
_atom_type_scat_dispersion_real
_atom_type_scat_dispersion_imag
_atom_type_scat_source
C C 0.0033 0.0016 'International Tables Vol C Tables 4.2.6.8 and 6.1.1.4'
H H 0.0000 0.0000 'International Tables Vol C Tables 4.2.6.8 and 6.1.1.4'
O O 0.0106 0.0060 'International Tables Vol C Tables 4.2.6.8 and 6.1.1.4'
Br Br -0.2901 2.4595 'International Tables Vol C Tables 4.2.6.8 and 6.1.1.4'

loop_
_geom_angle_atom_site_label_1
_geom_angle_atom_site_label_2
_geom_angle_atom_site_label_3
_geom_angle
C5 C4 C3 119.1(6)
C5 C4 C7 122.2(6)
C3 C4 C7 118.7(6)
C2 C1 C6 121.0(6)
C2 C1 Br2 120.7(5)
C6 C1 Br2 118.3(6)
C5 C6 C1 118.5(6)
C2 C3 C4 121.0(6)
C4 C5 C6 121.3(6)
C3 C2 C1 119.1(6)
O1 C7 O2 122.6(6)
O1 C7 C4 126.3(6)
O2 C7 C4 111.1(6)
C7 O2 C8 117.2(5)
C11 C10 C9 116.0(5)
C16 C14 C15 112.5(5)
C16 C14 C13 106.9(5)
C15 C14 C13 112.2(5)
C13 C11 C10 112.0(5)
C13 C11 C25 111.4(5)
C10 C11 C25 110.5(5)
C8 C9 C24 111.1(5)
C8 C9 C10 108.4(5)
C24 C9 C10 112.7(5)
C11 C13 C14 116.6(5)
O2 C8 C9 106.2(5)
O12 C17 O11 124.9(6)
O12 C17 C18 122.9(6)
O11 C17 C18 112.1(6)
C19 C18 C23 117.8(6)
C19 C18 C17 118.9(6)
C23 C18 C17 123.3(6)
C20 C19 C18 123.1(6)
C22 C23 C18 120.5(6)
C20 C21 C22 120.8(6)
C20 C21 Br1 119.8(5)
C22 C21 Br1 119.4(5)
O11 C16 C14 108.9(5)
C23 C22 C21 119.3(6)
C19 C20 C21 118.5(6)
C17 O11 C16 114.3(5)

loop_
_geom_bond_atom_site_label_1
_geom_bond_atom_site_label_2
_geom_bond_distance
Br1 C21 1.885(6)
Br2 C1 1.892(6)
C4 C5 1.368(8)
C4 C3 1.378(8)
C4 C7 1.481(8)
C1 C2 1.371(9)
C1 C6 1.388(8)
C6 C5 1.369(8)
C3 C2 1.365(8)
C7 O1 1.197(7)
C7 O2 1.348(7)
O2 C8 1.432(6)
C10 C11 1.529(8)
C10 C9 1.542(7)
C14 C16 1.484(8)
C14 C15 1.503(8)
C14 C13 1.539(8)
C11 C13 1.506(7)
C11 C25 1.536(9)
C9 C8 1.516(8)
C9 C24 1.518(8)
C17 O12 1.192(7)
C17 O11 1.329(7)
C17 C18 1.488(8)
C18 C19 1.374(7)
C18 C23 1.382(8)
C19 C20 1.359(8)
C23 C22 1.380(8)
C21 C20 1.365(8)
C21 C22 1.388(8)
C16 O11 1.472(7)
